data_7104112
loop_
_publ_author_name
'Jones, Cameron'
'Stasch, Andreas'
'Woodul, William D'

_publ_section_title
;
 Gallyl lanthanide complexes containing unsupported Ln-Ga (Ln = Sm, Eu,
 Yb or Tm) bonds.
;
_journal_issue 1
_journal_name_full 'Chemical communications (Cambridge, England)'
_journal_page_first 113
_journal_page_last 115
_journal_paper_doi 10.1039/b817933f
_journal_volume 34
_journal_year 2008
_chemical_formula_sum 'C64 H104 Eu Ga2 N8'
_chemical_formula_weight 1276.95
_chemical_name_systematic
;
?
;
_space_group_IT_number 15
_symmetry_cell_setting monoclinic
_symmetry_space_group_name_Hall '-C 2yc'
_symmetry_space_group_name_H-M 'C 1 2/c 1'
_atom_sites_solution_hydrogens geom
_atom_sites_solution_primary direct
_atom_sites_solution_secondary difmap
_audit_creation_method SHELXL-97
_cell_angle_alpha 90.00
_cell_angle_beta 131.73(3)
_cell_angle_gamma 90.00
_cell_formula_units_Z 4
_cell_length_a 29.408(6)
_cell_length_b 14.089(3)
_cell_length_c 21.746(4)
_cell_measurement_temperature 150(2)
_cell_volume 6724(2)
_computing_structure_refinement 'SHELXL-97 (Sheldrick, 1997)'
_computing_structure_solution 'SHELXS-97 (Sheldrick, 1990)'
_diffrn_ambient_temperature 150(2)
_diffrn_measured_fraction_theta_full 0.988
_diffrn_measured_fraction_theta_max 0.988
_diffrn_measurement_device_type 'Nonius Kappa CCD'
_diffrn_radiation_monochromator graphite
_diffrn_radiation_source 'fine-focus sealed tube'
_diffrn_radiation_type MoK\a
_diffrn_radiation_wavelength 0.71073
_diffrn_reflns_av_R_equivalents 0.0425
_diffrn_reflns_av_sigmaI/netI 0.0353
_diffrn_reflns_limit_h_max 36
_diffrn_reflns_limit_h_min -35
_diffrn_reflns_limit_k_max 17
_diffrn_reflns_limit_k_min -17
_diffrn_reflns_limit_l_max 26
_diffrn_reflns_limit_l_min -25
_diffrn_reflns_number 30486
_diffrn_reflns_theta_full 26.03
_diffrn_reflns_theta_max 26.03
_diffrn_reflns_theta_min 3.14
_exptl_absorpt_coefficient_mu 1.758
_exptl_absorpt_correction_T_max 0.852
_exptl_absorpt_correction_T_min 0.762
_exptl_absorpt_correction_type multi-scan
_exptl_absorpt_process_details 'Sortav (Blessing, 1995)'
_exptl_crystal_colour orange
_exptl_crystal_density_diffrn 1.261
_exptl_crystal_density_method 'not measured'
_exptl_crystal_description block
_exptl_crystal_F_000 2676
_exptl_crystal_size_max 0.15
_exptl_crystal_size_mid 0.13
_exptl_crystal_size_min 0.10
_refine_diff_density_max 1.656
_refine_diff_density_min -1.189
_refine_diff_density_rms 0.119
_refine_ls_extinction_method none
_refine_ls_goodness_of_fit_ref 1.043
_refine_ls_hydrogen_treatment constr
_refine_ls_matrix_type full
_refine_ls_number_parameters 354
_refine_ls_number_reflns 6552
_refine_ls_number_restraints 86
_refine_ls_restrained_S_all 1.096
_refine_ls_R_factor_all 0.0709
_refine_ls_R_factor_gt 0.0553
_refine_ls_shift/su_max 0.002
_refine_ls_shift/su_mean 0.000
_refine_ls_structure_factor_coef Fsqd
_refine_ls_weighting_details 'calc w=1/[\s^2^(Fo^2^)+(0.0915P)^2^+33.3023P] where P=(Fo^2^+2Fc^2^)/3'
_refine_ls_weighting_scheme calc
_refine_ls_wR_factor_gt 0.1474
_refine_ls_wR_factor_ref 0.1608
_reflns_number_gt 5236
_reflns_number_total 6552
_reflns_threshold_expression >2sigma(I)
_cod_data_source_file b817933f.txt
_cod_data_source_block c:\bono\temp\import
_cod_original_sg_symbol_H-M C2/c
_cod_database_code 7104112

loop_
_symmetry_equiv_pos_as_xyz
'x, y, z'
'-x, y, -z+1/2'
'x+1/2, y+1/2, z'
'-x+1/2, y+1/2, -z+1/2'
'-x, -y, -z'
'x, -y, z-1/2'
'-x+1/2, -y+1/2, -z'
'x+1/2, -y+1/2, z-1/2'

loop_
_atom_site_label
_atom_site_type_symbol
_atom_site_fract_x
_atom_site_fract_y
_atom_site_fract_z
_atom_site_U_iso_or_equiv
_atom_site_adp_type
_atom_site_occupancy
_atom_site_symmetry_multiplicity
_atom_site_calc_flag
_atom_site_refinement_flags
_atom_site_disorder_assembly
_atom_site_disorder_group
Eu1 Eu 0.0000 0.0000 0.0000 0.03845(15) Uani 1 2 d S . .
Ga1 Ga 0.11055(2) 0.15979(4) 0.09350(3) 0.03692(18) Uani 1 1 d . . .
N1 N 0.1474(2) 0.2524(3) 0.1805(3) 0.0445(11) Uani 1 1 d . . .
N2 N 0.1607(2) 0.2201(3) 0.0766(3) 0.0400(10) Uani 1 1 d . . .
N3 N 0.0743(3) -0.1396(6) 0.1074(4) 0.087(2) Uani 1 1 d D . .
N4 N -0.0013(3) 0.0071(5) 0.1207(5) 0.082(2) Uani 1 1 d DU . .
C1 C 0.1876(3) 0.3106(5) 0.1856(4) 0.0591(18) Uani 1 1 d . . .
H1 H 0.2101 0.3589 0.2262 0.071 Uiso 1 1 calc R . .
C2 C 0.1932(3) 0.2952(5) 0.1300(4) 0.0586(17) Uani 1 1 d . . .
H2 H 0.2183 0.3340 0.1276 0.070 Uiso 1 1 calc R . .
C3 C 0.1440(3) 0.2601(5) 0.2432(5) 0.064(2) Uani 1 1 d . . .
C4 C 0.1886(4) 0.2115(6) 0.3201(5) 0.083(3) Uani 1 1 d . . .
C5 C 0.1851(5) 0.2184(7) 0.3811(6) 0.094(3) Uani 1 1 d U . .
H5 H 0.2143 0.1890 0.4334 0.112 Uiso 1 1 calc R . .
C6 C 0.1386(6) 0.2682(9) 0.3621(8) 0.113(3) Uani 1 1 d U . .
H6 H 0.1352 0.2683 0.4026 0.135 Uiso 1 1 calc R . .
C7 C 0.0967(5) 0.3174(9) 0.2947(8) 0.117(4) Uani 1 1 d . . .
H7 H 0.0676 0.3556 0.2892 0.141 Uiso 1 1 calc R . .
C8 C 0.0982(4) 0.3093(8) 0.2291(6) 0.090(3) Uani 1 1 d . . .
C9 C 0.2427(5) 0.1589(6) 0.3398(5) 0.084(3) Uani 1 1 d . . .
H9 H 0.2475 0.1833 0.3012 0.101 Uiso 1 1 calc R . .
C10 C 0.3032(5) 0.1703(9) 0.4258(7) 0.140(5) Uani 1 1 d . . .
H10A H 0.3139 0.2378 0.4372 0.210 Uiso 1 1 calc R . .
H10B H 0.3345 0.1357 0.4310 0.210 Uiso 1 1 calc R . .
H10C H 0.3006 0.1449 0.4654 0.210 Uiso 1 1 calc R . .
C11 C 0.2283(5) 0.0514(7) 0.3223(7) 0.114(4) Uani 1 1 d . . .
H11A H 0.2200 0.0262 0.3561 0.170 Uiso 1 1 calc R . .
H11B H 0.2633 0.0181 0.3360 0.170 Uiso 1 1 calc R . .
H11C H 0.1925 0.0420 0.2639 0.170 Uiso 1 1 calc R . .
C12 C 0.0516(4) 0.3578(7) 0.1489(7) 0.100(3) Uani 1 1 d D . .
H12 H 0.0477 0.3183 0.1073 0.120 Uiso 1 1 calc R . .
C13 C 0.0697(6) 0.4546(9) 0.1434(9) 0.140(4) Uani 1 1 d DU . .
H13A H 0.0804 0.4943 0.1885 0.210 Uiso 1 1 calc R . .
H13B H 0.0356 0.4836 0.0905 0.210 Uiso 1 1 calc R . .
H13C H 0.1050 0.4494 0.1477 0.210 Uiso 1 1 calc R . .
C14 C -0.0129(5) 0.3646(10) 0.1174(9) 0.140(4) Uani 1 1 d U . .
H14A H -0.0113 0.3948 0.1594 0.210 Uiso 1 1 calc R . .
H14B H -0.0302 0.3007 0.1058 0.210 Uiso 1 1 calc R . .
H14C H -0.0385 0.4025 0.0668 0.210 Uiso 1 1 calc R . .
C15 C 0.1673(2) 0.1999(4) 0.0186(3) 0.0376(11) Uani 1 1 d . . .
C16 C 0.1984(2) 0.1192(4) 0.0283(3) 0.0427(12) Uani 1 1 d . . .
C17 C 0.2052(3) 0.1002(5) -0.0281(4) 0.0527(15) Uani 1 1 d . . .
H17 H 0.2254 0.0440 -0.0227 0.063 Uiso 1 1 calc R . .
C18 C 0.1826(3) 0.1625(5) -0.0917(4) 0.0508(14) Uani 1 1 d . . .
H18 H 0.1886 0.1500 -0.1288 0.061 Uiso 1 1 calc R . .
C19 C 0.1522(3) 0.2408(5) -0.1013(4) 0.0525(15) Uani 1 1 d . . .
H19 H 0.1365 0.2826 -0.1459 0.063 Uiso 1 1 calc R . .
C20 C 0.1431(3) 0.2623(4) -0.0473(4) 0.0480(13) Uani 1 1 d . . .
C21 C 0.2251(3) 0.0509(4) 0.0999(4) 0.0592(17) Uani 1 1 d D . .
H21 H 0.1940 0.0441 0.1053 0.071 Uiso 1 1 calc R . .
C22 C 0.2379(5) -0.0485(5) 0.0870(6) 0.090(3) Uani 1 1 d D . .
H22A H 0.2699 -0.0452 0.0842 0.135 Uiso 1 1 calc R . .
H22B H 0.2007 -0.0748 0.0353 0.135 Uiso 1 1 calc R . .
H22C H 0.2515 -0.0894 0.1330 0.135 Uiso 1 1 calc R . .
C23 C 0.2819(3) 0.0940(7) 0.1804(4) 0.089(3) Uani 1 1 d D . .
H23A H 0.2965 0.0521 0.2264 0.133 Uiso 1 1 calc R . .
H23B H 0.2718 0.1563 0.1887 0.133 Uiso 1 1 calc R . .
H23C H 0.3137 0.1011 0.1779 0.133 Uiso 1 1 calc R . .
C24 C 0.1059(4) 0.3487(5) -0.0624(5) 0.081(2) Uani 1 1 d D . .
H24 H 0.1055 0.3551 -0.0169 0.097 Uiso 1 1 calc R . .
C25 C 0.1292(5) 0.4397(7) -0.0702(8) 0.118(4) Uani 1 1 d DU . .
H25A H 0.1719 0.4492 -0.0203 0.178 Uiso 1 1 calc R . .
H25B H 0.1048 0.4933 -0.0774 0.178 Uiso 1 1 calc R . .
H25C H 0.1259 0.4353 -0.1181 0.178 Uiso 1 1 calc R . .
C26 C 0.0405(5) 0.3433(10) -0.1454(8) 0.155(5) Uani 1 1 d DU . .
H26A H 0.0317 0.3999 -0.1780 0.233 Uiso 1 1 calc R . .
H26B H 0.0122 0.3401 -0.1362 0.233 Uiso 1 1 calc R . .
H26C H 0.0359 0.2865 -0.1752 0.233 Uiso 1 1 calc R . .
C27 C 0.0784(6) -0.1308(9) 0.1785(6) 0.126(4) Uani 1 1 d DU . .
H27A H 0.1153 -0.0933 0.2216 0.151 Uiso 1 1 calc R . .
H27B H 0.0843 -0.1950 0.2013 0.151 Uiso 1 1 calc R . .
C28 C 0.0234(8) -0.0843(10) 0.1618(11) 0.194(7) Uani 1 1 d DU . .
H28A H -0.0105 -0.1305 0.1292 0.233 Uiso 1 1 calc R . .
H28B H 0.0346 -0.0783 0.2158 0.233 Uiso 1 1 calc R . .
C29 C 0.1356(5) -0.1310(8) 0.1360(8) 0.119(4) Uani 1 1 d U . .
H29A H 0.1602 -0.1860 0.1702 0.178 Uiso 1 1 calc R . .
H29B H 0.1549 -0.0728 0.1685 0.178 Uiso 1 1 calc R . .
H29C H 0.1325 -0.1284 0.0883 0.178 Uiso 1 1 calc R . .
C30 C 0.0546(6) -0.2396(8) 0.0760(8) 0.136(4) Uani 1 1 d U . .
H30A H 0.0870 -0.2838 0.1171 0.204 Uiso 1 1 calc R . .
H30B H 0.0465 -0.2461 0.0246 0.204 Uiso 1 1 calc R . .
H30C H 0.0175 -0.2541 0.0657 0.204 Uiso 1 1 calc R . .
C31 C -0.0565(5) -0.0052(7) 0.0984(7) 0.101(3) Uani 1 1 d U . .
H31A H -0.0795 -0.0542 0.0557 0.151 Uiso 1 1 calc R . .
H31B H -0.0792 0.0547 0.0770 0.151 Uiso 1 1 calc R . .
H31C H -0.0505 -0.0249 0.1466 0.151 Uiso 1 1 calc R . .
C32 C 0.0321(5) 0.0818(8) 0.1795(7) 0.109(3) Uani 1 1 d U . .
H32A H 0.0080 0.1403 0.1568 0.164 Uiso 1 1 calc R . .
H32B H 0.0705 0.0919 0.1919 0.164 Uiso 1 1 calc R . .
H32C H 0.0408 0.0645 0.2301 0.164 Uiso 1 1 calc R . .

loop_
_atom_site_aniso_label
_atom_site_aniso_U_11
_atom_site_aniso_U_22
_atom_site_aniso_U_33
_atom_site_aniso_U_23
_atom_site_aniso_U_13
_atom_site_aniso_U_12
Eu1 0.0338(2) 0.0537(3) 0.0338(2) -0.00995(15) 0.02497(18) -0.01456(15)
Ga1 0.0326(3) 0.0470(4) 0.0377(3) -0.0103(2) 0.0261(3) -0.0120(2)
N1 0.045(3) 0.053(3) 0.048(3) -0.018(2) 0.036(2) -0.017(2)
N2 0.042(2) 0.047(2) 0.042(2) -0.0137(19) 0.032(2) -0.017(2)
N3 0.056(4) 0.103(5) 0.072(4) 0.006(4) 0.030(3) -0.007(4)
N4 0.086(4) 0.108(5) 0.090(4) -0.044(3) 0.075(4) -0.048(3)
C1 0.070(4) 0.065(4) 0.072(4) -0.035(3) 0.060(4) -0.036(3)
C2 0.070(4) 0.062(4) 0.072(4) -0.028(3) 0.059(4) -0.035(3)
C3 0.065(4) 0.077(5) 0.078(5) -0.043(4) 0.059(4) -0.040(4)
C4 0.119(7) 0.097(6) 0.062(4) -0.024(4) 0.073(5) -0.054(5)
C5 0.107(5) 0.104(5) 0.083(5) -0.010(4) 0.069(4) -0.029(4)
C6 0.110(6) 0.123(6) 0.117(6) -0.021(5) 0.080(5) -0.021(5)
C7 0.099(8) 0.157(10) 0.156(11) -0.046(9) 0.111(9) -0.032(7)
C8 0.066(5) 0.136(8) 0.086(6) -0.057(6) 0.058(5) -0.034(5)
C9 0.117(7) 0.072(5) 0.063(5) 0.018(4) 0.060(5) 0.022(5)
C10 0.097(8) 0.139(11) 0.107(9) -0.029(7) 0.035(7) -0.025(7)
C11 0.110(8) 0.085(7) 0.128(9) -0.008(6) 0.071(7) -0.022(6)
C12 0.069(5) 0.110(7) 0.124(8) -0.038(6) 0.066(6) 0.002(5)
C13 0.123(7) 0.156(7) 0.145(7) 0.011(6) 0.091(5) 0.012(6)
C14 0.099(6) 0.154(7) 0.174(8) -0.017(6) 0.093(5) 0.016(5)
C15 0.034(3) 0.046(3) 0.038(3) -0.009(2) 0.026(2) -0.014(2)
C16 0.038(3) 0.055(3) 0.044(3) 0.004(2) 0.031(3) -0.001(2)
C17 0.056(4) 0.065(4) 0.058(4) 0.006(3) 0.046(3) 0.008(3)
C18 0.053(3) 0.065(4) 0.043(3) -0.007(3) 0.035(3) -0.008(3)
C19 0.053(3) 0.063(4) 0.039(3) 0.004(3) 0.030(3) -0.007(3)
C20 0.052(3) 0.050(3) 0.050(3) -0.002(3) 0.037(3) -0.006(3)
C21 0.066(4) 0.071(4) 0.061(4) 0.020(3) 0.050(4) 0.019(3)
C22 0.116(7) 0.088(6) 0.108(7) 0.045(5) 0.092(6) 0.046(5)
C23 0.057(4) 0.146(8) 0.053(4) 0.038(5) 0.032(4) 0.023(5)
C24 0.120(7) 0.060(4) 0.090(6) 0.024(4) 0.082(6) 0.027(4)
C25 0.095(5) 0.089(5) 0.161(7) 0.006(5) 0.080(5) 0.005(4)
C26 0.119(7) 0.135(7) 0.187(8) -0.003(6) 0.092(6) 0.003(5)
C27 0.138(7) 0.128(6) 0.097(6) 0.021(5) 0.071(5) -0.011(5)
C28 0.214(10) 0.204(10) 0.180(9) -0.008(6) 0.137(7) -0.002(7)
C29 0.109(6) 0.112(6) 0.134(6) 0.033(5) 0.080(5) 0.017(5)
C30 0.132(7) 0.110(6) 0.120(6) -0.005(5) 0.064(5) 0.003(5)
C31 0.097(5) 0.144(7) 0.098(5) -0.045(4) 0.080(5) -0.045(4)
C32 0.125(6) 0.132(6) 0.109(5) -0.036(4) 0.093(5) -0.050(5)

loop_
_atom_type_symbol
_atom_type_description
_atom_type_scat_dispersion_real
_atom_type_scat_dispersion_imag
_atom_type_scat_source
C C 0.0033 0.0016 'International Tables Vol C Tables 4.2.6.8 and 6.1.1.4'
H H 0.0000 0.0000 'International Tables Vol C Tables 4.2.6.8 and 6.1.1.4'
N N 0.0061 0.0033 'International Tables Vol C Tables 4.2.6.8 and 6.1.1.4'
Ga Ga 0.2307 1.6083 'International Tables Vol C Tables 4.2.6.8 and 6.1.1.4'
Eu Eu -0.1578 3.6682 'International Tables Vol C Tables 4.2.6.8 and 6.1.1.4'

loop_
_geom_angle_atom_site_label_1
_geom_angle_atom_site_label_2
_geom_angle_atom_site_label_3
_geom_angle
_geom_angle_site_symmetry_1
_geom_angle_site_symmetry_3
_geom_angle_publ_flag
N4 Eu1 N4 180.0(3) . 5 ?
N4 Eu1 N3 107.0(2) . 5 ?
N4 Eu1 N3 73.0(2) 5 5 ?
N4 Eu1 N3 73.0(2) . . ?
N4 Eu1 N3 107.0(2) 5 . ?
N3 Eu1 N3 180.0(4) 5 . ?
N4 Eu1 Ga1 88.76(13) . 5 ?
N4 Eu1 Ga1 91.24(13) 5 5 ?
N3 Eu1 Ga1 93.74(15) 5 5 ?
N3 Eu1 Ga1 86.26(15) . 5 ?
N4 Eu1 Ga1 91.24(13) . . ?
N4 Eu1 Ga1 88.76(13) 5 . ?
N3 Eu1 Ga1 86.26(15) 5 . ?
N3 Eu1 Ga1 93.74(15) . . ?
Ga1 Eu1 Ga1 180.00(2) 5 . ?
N1 Ga1 N2 83.57(18) . . ?
N1 Ga1 Eu1 137.92(13) . . ?
N2 Ga1 Eu1 137.87(12) . . ?
C1 N1 C3 118.4(5) . . ?
C1 N1 Ga1 111.8(4) . . ?
C3 N1 Ga1 129.3(4) . . ?
C2 N2 C15 118.2(4) . . ?
C2 N2 Ga1 111.3(3) . . ?
C15 N2 Ga1 130.4(3) . . ?
C29 N3 C27 109.2(8) . . ?
C29 N3 C30 105.3(9) . . ?
C27 N3 C30 107.1(9) . . ?
C29 N3 Eu1 111.4(6) . . ?
C27 N3 Eu1 107.4(6) . . ?
C30 N3 Eu1 116.3(6) . . ?
C31 N4 C32 111.0(8) . . ?
C31 N4 C28 95.5(9) . . ?
C32 N4 C28 109.7(12) . . ?
C31 N4 Eu1 116.3(6) . . ?
C32 N4 Eu1 117.4(5) . . ?
C28 N4 Eu1 104.2(8) . . ?
C2 C1 N1 116.3(5) . . ?
C1 C2 N2 116.9(5) . . ?
C8 C3 N1 120.7(8) . . ?
C8 C3 C4 120.4(7) . . ?
N1 C3 C4 118.8(7) . . ?
C5 C4 C3 118.8(10) . . ?
C5 C4 C9 119.0(9) . . ?
C3 C4 C9 122.0(6) . . ?
C6 C5 C4 116.7(11) . . ?
C7 C6 C5 128.8(12) . . ?
C6 C7 C8 115.5(11) . . ?
C3 C8 C7 119.4(10) . . ?
C3 C8 C12 120.1(8) . . ?
C7 C8 C12 120.5(9) . . ?
C10 C9 C4 116.4(8) . . ?
C10 C9 C11 108.3(8) . . ?
C4 C9 C11 109.9(9) . . ?
C8 C12 C13 114.4(9) . . ?
C8 C12 C14 117.0(10) . . ?
C13 C12 C14 107.9(10) . . ?
C16 C15 C20 120.2(5) . . ?
C16 C15 N2 119.7(5) . . ?
C20 C15 N2 120.1(5) . . ?
C15 C16 C17 119.4(5) . . ?
C15 C16 C21 120.7(5) . . ?
C17 C16 C21 119.9(5) . . ?
C18 C17 C16 120.4(6) . . ?
C19 C18 C17 120.2(6) . . ?
C18 C19 C20 121.6(6) . . ?
C19 C20 C15 118.1(5) . . ?
C19 C20 C24 120.3(6) . . ?
C15 C20 C24 121.6(5) . . ?
C22 C21 C23 111.1(7) . . ?
C22 C21 C16 114.3(5) . . ?
C23 C21 C16 110.2(5) . . ?
C25 C24 C20 112.8(7) . . ?
C25 C24 C26 102.5(8) . . ?
C20 C24 C26 112.0(8) . . ?
N3 C27 C28 116.5(11) . . ?
N4 C28 C27 122.3(13) . . ?

loop_
_geom_bond_atom_site_label_1
_geom_bond_atom_site_label_2
_geom_bond_distance
_geom_bond_site_symmetry_2
_geom_bond_publ_flag
Eu1 N4 2.651(7) . ?
Eu1 N4 2.651(7) 5 ?
Eu1 N3 2.703(7) 5 ?
Eu1 N3 2.703(7) . ?
Eu1 Ga1 3.3124(11) 5 ?
Eu1 Ga1 3.3124(11) . ?
Ga1 N1 1.931(4) . ?
Ga1 N2 1.937(4) . ?
N1 C1 1.382(7) . ?
N1 C3 1.436(8) . ?
N2 C2 1.380(7) . ?
N2 C15 1.426(6) . ?
N3 C29 1.467(13) . ?
N3 C27 1.474(8) . ?
N3 C30 1.504(13) . ?
N4 C31 1.362(12) . ?
N4 C32 1.427(11) . ?
N4 C28 1.457(9) . ?
C1 C2 1.340(8) . ?
C3 C8 1.357(11) . ?
C3 C4 1.437(12) . ?
C4 C5 1.403(11) . ?
C4 C9 1.533(13) . ?
C5 C6 1.334(15) . ?
C6 C7 1.321(15) . ?
C7 C8 1.460(13) . ?
C8 C12 1.485(14) . ?
C9 C10 1.503(13) . ?
C9 C11 1.550(13) . ?
C12 C13 1.499(9) . ?
C12 C14 1.532(13) . ?
C15 C16 1.385(8) . ?
C15 C20 1.405(8) . ?
C16 C17 1.392(8) . ?
C16 C21 1.530(8) . ?
C17 C18 1.379(9) . ?
C18 C19 1.347(9) . ?
C19 C20 1.401(8) . ?
C20 C24 1.520(9) . ?
C21 C22 1.525(8) . ?
C21 C23 1.526(8) . ?
C24 C25 1.515(8) . ?
C24 C26 1.530(9) . ?
C27 C28 1.547(9) . ?
